data_1508678
loop_
_publ_author_name
'Wu, Yun-Ying'
'Chen, Yong'
'Gou, Gao-Zhang'
'Mu, Wei-Hua'
'Lv, Xiao-Jun'
'Du, Mei-Ling'
'Fu, Wen-Fu'

_publ_section_title
;
 Large Stokes shift induced by intramolcular charge transfer in
 N,O-chelated naphthyridine-BF2 complexes.
;
_journal_issue 20
_journal_name_full 'Organic letters'
_journal_page_first 5226
_journal_page_last 5229
_journal_paper_doi 10.1021/ol302347m
_journal_volume 14
_journal_year 2012
_chemical_formula_moiety 'C17 H14 B F2 N3 O'
_chemical_formula_sum 'C17 H14 B F2 N3 O'
_chemical_formula_weight 325.12
_chemical_name_systematic
; 
 ? 
;
_space_group_IT_number 15
_symmetry_cell_setting monoclinic
_symmetry_space_group_name_Hall '-C 2yc'
_symmetry_space_group_name_H-M 'C 1 2/c 1'
_atom_sites_solution_hydrogens geom
_atom_sites_solution_primary direct
_atom_sites_solution_secondary difmap
_audit_creation_method SHELXL-97
_cell_angle_alpha 90.00
_cell_angle_beta 94.98(3)
_cell_angle_gamma 90.00
_cell_formula_units_Z 8
_cell_length_a 18.636(4)
_cell_length_b 10.788(2)
_cell_length_c 15.333(3)
_cell_measurement_reflns_used 9670
_cell_measurement_temperature 293(2)
_cell_measurement_theta_max 27.460
_cell_measurement_theta_min 3.305
_cell_volume 3071.0(11)
_computing_structure_refinement 'SHELXL-97 (Sheldrick, 1997)'
_computing_structure_solution 'SHELXS-97 (Sheldrick, 1990)'
_diffrn_ambient_temperature 293(2)
_diffrn_measured_fraction_theta_full 0.998
_diffrn_measured_fraction_theta_max 0.998
_diffrn_measurement_device_type 'CCD area detectoor'
_diffrn_measurement_method 'omega scans'
_diffrn_radiation_monochromator graphite
_diffrn_radiation_source 'fine-focus sealed tube'
_diffrn_radiation_type MoK\a
_diffrn_radiation_wavelength 0.71073
_diffrn_reflns_av_R_equivalents 0.0306
_diffrn_reflns_av_sigmaI/netI 0.0237
_diffrn_reflns_limit_h_max 24
_diffrn_reflns_limit_h_min -24
_diffrn_reflns_limit_k_max 14
_diffrn_reflns_limit_k_min -12
_diffrn_reflns_limit_l_max 19
_diffrn_reflns_limit_l_min -19
_diffrn_reflns_number 14552
_diffrn_reflns_theta_full 27.46
_diffrn_reflns_theta_max 27.46
_diffrn_reflns_theta_min 3.30
_exptl_absorpt_coefficient_mu 0.106
_exptl_absorpt_correction_type none
_exptl_crystal_colour 'light yellow'
_exptl_crystal_density_diffrn 1.406
_exptl_crystal_density_method 'not measured'
_exptl_crystal_description plate
_exptl_crystal_F_000 1344
_exptl_crystal_size_max 0.26
_exptl_crystal_size_mid 0.25
_exptl_crystal_size_min 0.08
_refine_diff_density_max 0.218
_refine_diff_density_min -0.195
_refine_diff_density_rms 0.037
_refine_ls_extinction_coef 0.0025(6)
_refine_ls_extinction_expression Fc^*^=kFc[1+0.001xFc^2^\l^3^/sin(2\q)]^-1/4^
_refine_ls_extinction_method SHELXL
_refine_ls_goodness_of_fit_ref 1.085
_refine_ls_hydrogen_treatment constr
_refine_ls_matrix_type full
_refine_ls_number_parameters 218
_refine_ls_number_reflns 3492
_refine_ls_number_restraints 0
_refine_ls_restrained_S_all 1.085
_refine_ls_R_factor_all 0.0461
_refine_ls_R_factor_gt 0.0387
_refine_ls_shift/su_max 0.000
_refine_ls_shift/su_mean 0.000
_refine_ls_structure_factor_coef Fsqd
_refine_ls_weighting_details 'calc w=1/[\s^2^(Fo^2^)+(0.0587P)^2^+0.9651P] where P=(Fo^2^+2Fc^2^)/3'
_refine_ls_weighting_scheme calc
_refine_ls_wR_factor_gt 0.1081
_refine_ls_wR_factor_ref 0.1145
_reflns_number_gt 2904
_reflns_number_total 3492
_reflns_threshold_expression >2sigma(I)
_cod_data_source_file ol302347m_si_003.cif
_cod_data_source_block 1
_cod_depositor_comments
;
The following automatic conversions were performed:

'_symmetry_cell_setting' value 'Monoclinic' changed to 'monoclinic'
according to /home/saulius/struct/CIF-dictionaries/cif_core.dic
dictionary named 'cif_core.dic' version 2.4.2 from 2011-04-26.

Automatic conversion script
Id: cif_fix_values 1891 2012-01-12 08:04:46Z andrius 
;
_cod_original_cell_volume 3071.1(11)
_cod_original_sg_symbol_H-M C2/c
_cod_database_code 1508678

loop_
_symmetry_equiv_pos_as_xyz
'x, y, z'
'-x, y, -z+1/2'
'x+1/2, y+1/2, z'
'-x+1/2, y+1/2, -z+1/2'
'-x, -y, -z'
'x, -y, z-1/2'
'-x+1/2, -y+1/2, -z'
'x+1/2, -y+1/2, z-1/2'

loop_
_atom_site_label
_atom_site_type_symbol
_atom_site_fract_x
_atom_site_fract_y
_atom_site_fract_z
_atom_site_U_iso_or_equiv
_atom_site_adp_type
_atom_site_occupancy
_atom_site_symmetry_multiplicity
_atom_site_calc_flag
_atom_site_refinement_flags
F2 F 0.27136(4) 0.38399(7) 0.17485(5) 0.0481(2) Uani 1 1 d .
F1 F 0.36184(4) 0.51805(8) 0.15009(5) 0.0493(2) Uani 1 1 d .
N2 N 0.29374(5) 0.43315(9) 0.02281(6) 0.0336(2) Uani 1 1 d .
N3 N 0.21193(6) 0.59549(10) -0.02291(7) 0.0394(2) Uani 1 1 d .
N1 N 0.36451(6) 0.26487(10) 0.06855(7) 0.0390(2) Uani 1 1 d .
O1 O 0.24295(6) 0.57915(10) 0.12582(6) 0.0543(3) Uani 1 1 d .
C8 C 0.25830(6) 0.50219(11) -0.04037(7) 0.0355(3) Uani 1 1 d .
C11 C 0.14961(6) 0.71625(11) 0.07832(8) 0.0380(3) Uani 1 1 d .
C10 C 0.20500(7) 0.62533(11) 0.05807(8) 0.0369(3) Uani 1 1 d .
C9 C 0.33514(6) 0.33241(11) 0.00069(7) 0.0342(3) Uani 1 1 d .
C7 C 0.26647(7) 0.47785(13) -0.12987(8) 0.0438(3) Uani 1 1 d .
H7A H 0.2428 0.5273 -0.1730 0.053 Uiso 1 1 calc R
C4 C 0.38568(7) 0.20050(14) -0.10614(9) 0.0467(3) Uani 1 1 d .
C5 C 0.34354(7) 0.30579(12) -0.08808(8) 0.0387(3) Uani 1 1 d .
C3 C 0.41320(8) 0.13132(14) -0.03647(10) 0.0499(3) Uani 1 1 d .
H3B H 0.4397 0.0604 -0.0463 0.060 Uiso 1 1 calc R
C12 C 0.10609(8) 0.77213(13) 0.01079(9) 0.0473(3) Uani 1 1 d .
H12A H 0.1130 0.7542 -0.0472 0.057 Uiso 1 1 calc R
C6 C 0.30843(8) 0.38313(13) -0.15288(8) 0.0451(3) Uani 1 1 d .
H6A H 0.3142 0.3688 -0.2117 0.054 Uiso 1 1 calc R
C16 C 0.13915(7) 0.74529(12) 0.16502(9) 0.0430(3) Uani 1 1 d .
H16A H 0.1681 0.7089 0.2104 0.052 Uiso 1 1 calc R
C15 C 0.08583(8) 0.82799(13) 0.18369(10) 0.0504(3) Uani 1 1 d .
H15A H 0.0792 0.8475 0.2415 0.060 Uiso 1 1 calc R
B1 B 0.29431(8) 0.47562(13) 0.12227(8) 0.0370(3) Uani 1 1 d .
C2 C 0.40221(7) 0.16555(12) 0.04992(9) 0.0430(3) Uani 1 1 d .
C14 C 0.04244(8) 0.88155(14) 0.11657(11) 0.0545(4) Uani 1 1 d .
H14A H 0.0061 0.9362 0.1292 0.065 Uiso 1 1 calc R
C1 C 0.43366(9) 0.08974(15) 0.12575(10) 0.0574(4) Uani 1 1 d .
H1B H 0.4212 0.1264 0.1795 0.086 Uiso 1 1 calc R
H1C H 0.4851 0.0873 0.1253 0.086 Uiso 1 1 calc R
H1D H 0.4148 0.0070 0.1210 0.086 Uiso 1 1 calc R
C13 C 0.05291(8) 0.85401(14) 0.03014(11) 0.0559(4) Uani 1 1 d .
H13A H 0.0239 0.8910 -0.0150 0.067 Uiso 1 1 calc R
C17 C 0.39831(10) 0.16627(19) -0.19909(11) 0.0698(5) Uani 1 1 d .
H17A H 0.4275 0.0929 -0.1989 0.105 Uiso 1 1 calc R
H17B H 0.4225 0.2331 -0.2256 0.105 Uiso 1 1 calc R
H17C H 0.3529 0.1510 -0.2318 0.105 Uiso 1 1 calc R

loop_
_atom_site_aniso_label
_atom_site_aniso_U_11
_atom_site_aniso_U_22
_atom_site_aniso_U_33
_atom_site_aniso_U_23
_atom_site_aniso_U_13
_atom_site_aniso_U_12
F2 0.0586(5) 0.0531(5) 0.0338(4) 0.0040(3) 0.0108(3) 0.0035(4)
F1 0.0500(4) 0.0551(5) 0.0411(4) -0.0070(3) -0.0058(3) -0.0023(4)
N2 0.0380(5) 0.0346(5) 0.0280(5) -0.0010(4) 0.0024(4) 0.0015(4)
N3 0.0453(6) 0.0385(5) 0.0343(5) 0.0026(4) 0.0017(4) 0.0052(4)
N1 0.0411(5) 0.0394(5) 0.0363(5) -0.0005(4) 0.0025(4) 0.0050(4)
O1 0.0689(7) 0.0595(6) 0.0326(5) -0.0083(4) -0.0061(4) 0.0294(5)
C8 0.0397(6) 0.0364(6) 0.0301(6) 0.0025(4) 0.0014(4) -0.0017(5)
C11 0.0391(6) 0.0325(6) 0.0421(6) -0.0016(5) 0.0017(5) -0.0005(5)
C10 0.0403(6) 0.0349(6) 0.0348(6) 0.0016(5) -0.0006(5) 0.0006(5)
C9 0.0355(6) 0.0354(6) 0.0318(6) -0.0022(4) 0.0034(4) -0.0014(5)
C7 0.0527(7) 0.0499(7) 0.0286(6) 0.0049(5) 0.0023(5) 0.0023(6)
C4 0.0429(7) 0.0551(8) 0.0430(7) -0.0130(6) 0.0094(5) 0.0008(6)
C5 0.0394(6) 0.0436(7) 0.0338(6) -0.0048(5) 0.0072(5) -0.0026(5)
C3 0.0468(7) 0.0493(8) 0.0541(8) -0.0112(6) 0.0075(6) 0.0110(6)
C12 0.0526(7) 0.0448(7) 0.0440(7) 0.0044(6) 0.0014(6) 0.0070(6)
C6 0.0532(7) 0.0546(8) 0.0282(6) -0.0018(5) 0.0078(5) -0.0010(6)
C16 0.0446(7) 0.0417(7) 0.0423(7) -0.0023(5) 0.0012(5) 0.0025(5)
C15 0.0501(7) 0.0489(8) 0.0532(8) -0.0082(6) 0.0102(6) 0.0012(6)
B1 0.0438(7) 0.0395(7) 0.0271(6) -0.0019(5) -0.0014(5) 0.0069(6)
C2 0.0405(6) 0.0407(7) 0.0478(7) -0.0030(5) 0.0033(5) 0.0044(5)
C14 0.0478(8) 0.0444(7) 0.0722(10) -0.0013(7) 0.0110(7) 0.0092(6)
C1 0.0634(9) 0.0506(8) 0.0573(9) 0.0016(7) 0.0003(7) 0.0200(7)
C13 0.0541(8) 0.0506(8) 0.0621(9) 0.0086(7) -0.0010(7) 0.0145(7)
C17 0.0710(10) 0.0903(13) 0.0500(9) -0.0220(8) 0.0167(8) 0.0169(9)

loop_
_atom_type_symbol
_atom_type_description
_atom_type_scat_dispersion_real
_atom_type_scat_dispersion_imag
_atom_type_scat_source
C C 0.0033 0.0016 'International Tables Vol C Tables 4.2.6.8 and 6.1.1.4'
H H 0.0000 0.0000 'International Tables Vol C Tables 4.2.6.8 and 6.1.1.4'
B B 0.0013 0.0007 'International Tables Vol C Tables 4.2.6.8 and 6.1.1.4'
N N 0.0061 0.0033 'International Tables Vol C Tables 4.2.6.8 and 6.1.1.4'
O O 0.0106 0.0060 'International Tables Vol C Tables 4.2.6.8 and 6.1.1.4'
F F 0.0171 0.0103 'International Tables Vol C Tables 4.2.6.8 and 6.1.1.4'

loop_
_geom_angle_atom_site_label_1
_geom_angle_atom_site_label_2
_geom_angle_atom_site_label_3
_geom_angle
C8 N2 C9 120.24(10)
C8 N2 B1 119.45(10)
C9 N2 B1 120.03(9)
C10 N3 C8 119.07(10)
C2 N1 C9 117.27(11)
C10 O1 B1 124.67(10)
N2 C8 N3 122.96(10)
N2 C8 C7 120.39(11)
N3 C8 C7 116.63(11)
C12 C11 C16 119.31(12)
C12 C11 C10 120.18(11)
C16 C11 C10 120.49(11)
N3 C10 O1 125.06(11)
N3 C10 C11 119.65(11)
O1 C10 C11 115.28(11)
N1 C9 N2 115.53(10)
N1 C9 C5 124.24(11)
N2 C9 C5 120.23(11)
C6 C7 C8 120.37(12)
C6 C7 H7A 119.8
C8 C7 H7A 119.8
C3 C4 C5 117.42(12)
C3 C4 C17 121.71(13)
C5 C4 C17 120.87(14)
C9 C5 C6 118.28(11)
C9 C5 C4 117.33(12)
C6 C5 C4 124.37(12)
C4 C3 C2 121.15(12)
C4 C3 H3B 119.4
C2 C3 H3B 119.4
C13 C12 C11 119.95(13)
C13 C12 H12A 120.0
C11 C12 H12A 120.0
C7 C6 C5 120.37(11)
C7 C6 H6A 119.8
C5 C6 H6A 119.8
C15 C16 C11 120.25(13)
C15 C16 H16A 119.9
C11 C16 H16A 119.9
C14 C15 C16 120.05(14)
C14 C15 H15A 120.0
C16 C15 H15A 120.0
F2 B1 F1 112.54(10)
F2 B1 O1 106.77(11)
F1 B1 O1 108.46(11)
F2 B1 N2 112.36(10)
F1 B1 N2 108.88(10)
O1 B1 N2 107.63(9)
N1 C2 C3 122.55(12)
N1 C2 C1 116.92(12)
C3 C2 C1 120.53(12)
C15 C14 C13 120.05(13)
C15 C14 H14A 120.0
C13 C14 H14A 120.0
C2 C1 H1B 109.5
C2 C1 H1C 109.5
H1B C1 H1C 109.5
C2 C1 H1D 109.5
H1B C1 H1D 109.5
H1C C1 H1D 109.5
C12 C13 C14 120.38(14)
C12 C13 H13A 119.8
C14 C13 H13A 119.8
C4 C17 H17A 109.5
C4 C17 H17B 109.5
H17A C17 H17B 109.5
C4 C17 H17C 109.5
H17A C17 H17C 109.5
H17B C17 H17C 109.5

loop_
_geom_bond_atom_site_label_1
_geom_bond_atom_site_label_2
_geom_bond_distance
F2 B1 1.3675(16)
F1 B1 1.3719(16)
N2 C8 1.3484(15)
N2 C9 1.3918(15)
N2 B1 1.5916(16)
N3 C10 1.3000(16)
N3 C8 1.3681(16)
N1 C2 1.3259(16)
N1 C9 1.3469(16)
O1 C10 1.3039(15)
O1 B1 1.4749(16)
C8 C7 1.4183(17)
C11 C12 1.3956(18)
C11 C16 1.3958(18)
C11 C10 1.4765(17)
C9 C5 1.4131(16)
C7 C6 1.352(2)
C7 H7A 0.9300
C4 C3 1.366(2)
C4 C5 1.4217(19)
C4 C17 1.5104(19)
C5 C6 1.4137(19)
C3 C2 1.4072(19)
C3 H3B 0.9300
C12 C13 1.379(2)
C12 H12A 0.9300
C6 H6A 0.9300
C16 C15 1.3837(19)
C16 H16A 0.9300
C15 C14 1.379(2)
C15 H15A 0.9300
C2 C1 1.499(2)
C14 C13 1.388(2)
C14 H14A 0.9300
C1 H1B 0.9600
C1 H1C 0.9600
C1 H1D 0.9600
C13 H13A 0.9300
C17 H17A 0.9600
C17 H17B 0.9600
C17 H17C 0.9600

loop_
_geom_torsion_atom_site_label_1
_geom_torsion_atom_site_label_2
_geom_torsion_atom_site_label_3
_geom_torsion_atom_site_label_4
_geom_torsion
C9 N2 C8 N3 174.20(10)
B1 N2 C8 N3 -11.93(17)
C9 N2 C8 C7 -4.02(17)
B1 N2 C8 C7 169.84(11)
C10 N3 C8 N2 4.83(18)
C10 N3 C8 C7 -176.88(12)
C8 N3 C10 O1 5.23(19)
C8 N3 C10 C11 -173.45(10)
B1 O1 C10 N3 -7.1(2)
B1 O1 C10 C11 171.60(12)
C12 C11 C10 N3 -1.55(18)
C16 C11 C10 N3 177.09(12)
C12 C11 C10 O1 179.65(12)
C16 C11 C10 O1 -1.71(17)
C2 N1 C9 N2 177.66(10)
C2 N1 C9 C5 -1.67(18)
C8 N2 C9 N1 -175.89(10)
B1 N2 C9 N1 10.28(16)
C8 N2 C9 C5 3.47(17)
B1 N2 C9 C5 -170.36(11)
N2 C8 C7 C6 1.7(2)
N3 C8 C7 C6 -176.64(12)
N1 C9 C5 C6 178.72(12)
N2 C9 C5 C6 -0.58(18)
N1 C9 C5 C4 0.18(19)
N2 C9 C5 C4 -179.12(11)
C3 C4 C5 C9 1.69(19)
C17 C4 C5 C9 -179.15(13)
C3 C4 C5 C6 -176.75(13)
C17 C4 C5 C6 2.4(2)
C5 C4 C3 C2 -2.1(2)
C17 C4 C3 C2 178.76(14)
C16 C11 C12 C13 -0.7(2)
C10 C11 C12 C13 177.94(13)
C8 C7 C6 C5 1.2(2)
C9 C5 C6 C7 -1.73(19)
C4 C5 C6 C7 176.70(13)
C12 C11 C16 C15 0.44(19)
C10 C11 C16 C15 -178.21(12)
C11 C16 C15 C14 0.4(2)
C10 O1 B1 F2 -121.04(13)
C10 O1 B1 F1 117.45(13)
C10 O1 B1 N2 -0.20(17)
C8 N2 B1 F2 126.33(11)
C9 N2 B1 F2 -59.79(14)
C8 N2 B1 F1 -108.30(12)
C9 N2 B1 F1 65.57(14)
C8 N2 B1 O1 9.07(15)
C9 N2 B1 O1 -177.05(10)
C9 N1 C2 C3 1.28(19)
C9 N1 C2 C1 -179.00(12)
C4 C3 C2 N1 0.6(2)
C4 C3 C2 C1 -179.10(14)
C16 C15 C14 C13 -1.0(2)
C11 C12 C13 C14 0.2(2)
C15 C14 C13 C12 0.7(2)
